data_7129117
loop_
_publ_author_name
'Zhou, Jianrong Steve'
'Guo, Siyu'
'Zhao, Xiaohu'
'Chi, Yonggui Robin'

_publ_section_title
;
 Nickel-catalyzed enantioselective umpolung hydrogenation for
 stereoselective synthesis of \b-amido esters.
;
_journal_issue 87
_journal_name_full 'Chemical communications (Cambridge, England)'
_journal_page_first 11501
_journal_page_last 11504
_journal_paper_doi 10.1039/d1cc05257h
_journal_volume 57
_journal_year 2021
_chemical_absolute_configuration ad
_chemical_formula_sum 'C14 H16 F N O3'
_chemical_formula_weight 265.28
_space_group_crystal_system orthorhombic
_space_group_IT_number 19
_space_group_name_Hall 'P 2ac 2ab'
_space_group_name_H-M_alt 'P 21 21 21'
_atom_sites_solution_hydrogens geom
_atom_sites_solution_primary dual
_audit_update_record
;
2021-09-17 deposited with the CCDC.	2021-10-06 downloaded from the CCDC.
;
_cell_angle_alpha 90
_cell_angle_beta 90
_cell_angle_gamma 90
_cell_formula_units_Z 4
_cell_length_a 5.1221(2)
_cell_length_b 14.0899(5)
_cell_length_c 18.2239(6)
_cell_measurement_reflns_used 4391
_cell_measurement_temperature 296.(2)
_cell_measurement_theta_max 66.4167
_cell_measurement_theta_min 3.9658
_cell_volume 1315.22(8)
_computing_cell_refinement 'SAINT V8.38A (Bruker AXS Inc., 2017)'
_computing_data_collection 'APEX3 (Bruker AXS Inc., 2017)'
_computing_data_reduction 'SAINT V8.38A (Bruker AXS Inc., 2017)'
_computing_molecular_graphics 'XP (Bruker AXS Inc., 2017)'
_computing_publication_material 'APEX3 (Bruker AXS Inc., 2017)'
_computing_structure_refinement 'SHELXL-2016/6 (Sheldrick, 2016)'
_computing_structure_solution 'XT, VERSION 2014/5'
_diffrn_ambient_temperature 296.(2)
_diffrn_detector_area_resol_mean 8.3333
_diffrn_measured_fraction_theta_full 0.999
_diffrn_measured_fraction_theta_max 0.999
_diffrn_measurement_device_type 'CCD area detector'
_diffrn_measurement_method 'phi and omega scans'
_diffrn_radiation_monochromator 'Multilayer Mirror'
_diffrn_radiation_type CuK\a
_diffrn_radiation_wavelength 1.54178
_diffrn_reflns_av_R_equivalents 0.0556
_diffrn_reflns_av_unetI/netI 0.0520
_diffrn_reflns_limit_h_max 5
_diffrn_reflns_limit_h_min -6
_diffrn_reflns_limit_k_max 16
_diffrn_reflns_limit_k_min -15
_diffrn_reflns_limit_l_max 21
_diffrn_reflns_limit_l_min -21
_diffrn_reflns_number 6770
_diffrn_reflns_theta_full 66.51
_diffrn_reflns_theta_max 66.51
_diffrn_reflns_theta_min 3.97
_diffrn_source 'Incoatec Microfocus Source'
_diffrn_source_type 'Bruker Kappa Duo APEX2'
_exptl_absorpt_coefficient_mu 0.867
_exptl_absorpt_correction_T_max 0.97
_exptl_absorpt_correction_T_min 0.65
_exptl_absorpt_correction_type multi-scan
_exptl_absorpt_process_details
;
SADABS-2016/2 - Bruker AXS area detector scaling and absorption correction
;
_exptl_crystal_colour colourless
_exptl_crystal_density_diffrn 1.340
_exptl_crystal_density_method 'not measured'
_exptl_crystal_description needle
_exptl_crystal_F_000 560
_exptl_crystal_size_max 0.200
_exptl_crystal_size_mid 0.060
_exptl_crystal_size_min 0.040
_refine_diff_density_max 0.159
_refine_diff_density_min -0.207
_refine_ls_abs_structure_details
;

Flack x determined using 796 quotients [(I+)-(I-)]/[(I+)+(I-)]
(Parsons, Flack and Wagner, Acta Cryst. B69 (2013) 249-259).
;
_refine_ls_abs_structure_Flack -0.08(13)
_refine_ls_extinction_method none
_refine_ls_goodness_of_fit_ref 1.062
_refine_ls_hydrogen_treatment constr
_refine_ls_matrix_type full
_refine_ls_number_parameters 174
_refine_ls_number_reflns 2301
_refine_ls_number_restraints 0
_refine_ls_restrained_S_all 1.062
_refine_ls_R_factor_all 0.0444
_refine_ls_R_factor_gt 0.0410
_refine_ls_shift/su_max 0.005
_refine_ls_shift/su_mean 0.000
_refine_ls_structure_factor_coef Fsqd
_refine_ls_weighting_details 'w=1/[\s^2^(Fo^2^)+(0.0610P)^2^+0.0911P] where P=(Fo^2^+2Fc^2^)/3'
_refine_ls_weighting_scheme calc
_refine_ls_wR_factor_gt 0.1062
_refine_ls_wR_factor_ref 0.1105
_reflns_number_gt 2119
_reflns_number_total 2301
_reflns_threshold_expression 'I > 2\s(I)'
_cod_data_source_file d1cc05257h3.cif
_cod_data_source_block zhou106s
_cod_depositor_comments
;
The following automatic conversions were performed:

data item '_exptl_absorpt_correction_type' value 'Multi-Scan' was
changed to 'multi-scan' in accordance with the
/home/data/users/saulius/crontab/automatic-downloads/rss-feeds/RSC/lib/dictionaries/cif_core.dic
dictionary named 'cif_core.dic' version 2.4.2 last updated on
2011-04-26.

Automatic conversion script
Id: cif_fix_values 7556 2019-12-06 15:28:31Z antanas 

 Adding full bibliography for 7129117.cif.
;
_cod_database_code 7129117

loop_
_space_group_symop_operation_xyz
'x, y, z'
'-x+1/2, -y, z+1/2'
'-x, y+1/2, -z+1/2'
'x+1/2, -y+1/2, -z'

loop_
_atom_site_type_symbol
_atom_site_label
_atom_site_fract_x
_atom_site_fract_y
_atom_site_fract_z
_atom_site_U_iso_or_equiv
_atom_site_adp_type
_atom_site_calc_flag
_atom_site_refinement_flags_adp
_atom_site_refinement_flags_occupancy
_atom_site_refinement_flags_posn
_atom_site_occupancy
_atom_site_disorder_assembly
_atom_site_disorder_group
C C1 0.1473(7) 0.63578(19) 0.76921(15) 0.0568(7) Uani d . . . 1 . .
H H1 0.164529 0.698016 0.752911 0.068 Uiso calc U . R 1 . .
C C2 -0.0053(7) 0.6159(2) 0.82839(16) 0.0622(8) Uani d . . . 1 . .
C C3 -0.0377(7) 0.5253(2) 0.85535(16) 0.0605(8) Uani d . . . 1 . .
H H3 -0.141821 0.513496 0.896143 0.073 Uiso calc U . R 1 . .
C C4 0.0903(6) 0.45299(18) 0.81949(15) 0.0513(6) Uani d . . . 1 . .
H H4 0.069487 0.391134 0.836304 0.062 Uiso calc U . R 1 . .
C C5 0.2498(5) 0.46920(17) 0.75898(14) 0.0438(6) Uani d . . . 1 . .
C C6 0.2781(5) 0.56225(17) 0.73299(14) 0.0429(6) Uani d . . . 1 . .
C C7 0.4579(5) 0.58333(18) 0.66902(15) 0.0463(6) Uani d . . . 1 . .
H H7 0.628129 0.598617 0.690554 0.056 Uiso calc U . R 1 . .
C C8 0.5030(5) 0.49699(19) 0.61968(16) 0.0482(6) Uani d . . . 1 . .
H H8 0.647615 0.512286 0.58652 0.058 Uiso calc U . R 1 . .
C C9 0.5906(6) 0.4138(2) 0.66809(17) 0.0562(7) Uani d . . . 1 . .
H H9A 0.634397 0.35992 0.637365 0.067 Uiso calc U . R 1 . .
H H9B 0.74569 0.431825 0.695288 0.067 Uiso calc U . R 1 . .
C C10 0.3760(7) 0.38599(19) 0.72132(16) 0.0558(7) Uani d . . . 1 . .
H H10A 0.243112 0.350841 0.694884 0.067 Uiso calc U . R 1 . .
H H10B 0.448809 0.344093 0.758274 0.067 Uiso calc U . R 1 . .
C C11 0.2708(5) 0.47167(18) 0.57308(14) 0.0437(6) Uani d . . . 1 . .
C C12 0.0945(8) 0.3601(3) 0.4904(2) 0.0785(10) Uani d . . . 1 . .
H H12A -0.063736 0.359913 0.518611 0.118 Uiso calc U . R 1 . .
H H12B 0.128894 0.297205 0.472589 0.118 Uiso calc U . R 1 . .
H H12C 0.075919 0.402666 0.449571 0.118 Uiso calc U . R 1 . .
C C13 0.5469(5) 0.73308(16) 0.60621(12) 0.0386(5) Uani d . . . 1 . .
C C14 0.4285(6) 0.81589(18) 0.56532(14) 0.0516(6) Uani d . . . 1 . .
H H14A 0.485694 0.874244 0.587258 0.077 Uiso calc U . R 1 . .
H H14B 0.241594 0.812033 0.567781 0.077 Uiso calc U . R 1 . .
H H14C 0.483047 0.814 0.51494 0.077 Uiso calc U . R 1 . .
F F1 -0.1299(6) 0.68850(14) 0.86347(13) 0.1017(9) Uani d . . . 1 . .
N N1 0.3761(4) 0.66798(14) 0.62904(13) 0.0485(5) Uani d . . . 1 . .
H H1A 0.212877 0.676157 0.619924 0.058 Uiso calc U . R 1 . .
O O1 0.7811(3) 0.72779(12) 0.61824(11) 0.0502(5) Uani d . . . 1 . .
O O2 0.3091(5) 0.39106(17) 0.53614(13) 0.0699(6) Uani d . . . 1 . .
O O3 0.0755(4) 0.51728(15) 0.56730(13) 0.0612(6) Uani d . . . 1 . .

loop_
_atom_site_aniso_label
_atom_site_aniso_U_11
_atom_site_aniso_U_22
_atom_site_aniso_U_33
_atom_site_aniso_U_12
_atom_site_aniso_U_13
_atom_site_aniso_U_23
C1 0.075(2) 0.0391(12) 0.0564(14) -0.0018(14) -0.0048(15) 0.0081(11)
C2 0.080(2) 0.0511(15) 0.0560(15) 0.0110(15) 0.0068(16) 0.0006(12)
C3 0.072(2) 0.0577(15) 0.0523(15) 0.0015(15) 0.0084(14) 0.0105(13)
C4 0.0589(16) 0.0439(12) 0.0511(14) -0.0036(12) -0.0002(12) 0.0126(11)
C5 0.0430(13) 0.0407(12) 0.0477(12) -0.0009(11) -0.0086(11) 0.0077(10)
C6 0.0392(13) 0.0414(12) 0.0480(12) -0.0072(10) -0.0090(11) 0.0067(10)
C7 0.0322(12) 0.0495(13) 0.0572(14) -0.0099(11) -0.0085(11) 0.0158(11)
C8 0.0274(12) 0.0602(15) 0.0569(15) 0.0024(11) 0.0057(11) 0.0155(12)
C9 0.0404(14) 0.0630(15) 0.0652(16) 0.0162(13) -0.0037(13) 0.0099(14)
C10 0.0654(18) 0.0443(13) 0.0576(14) 0.0078(14) 0.0029(13) 0.0110(11)
C11 0.0310(12) 0.0505(13) 0.0495(13) 0.0015(11) 0.0081(10) 0.0109(11)
C12 0.076(2) 0.081(2) 0.078(2) 0.0066(19) -0.0127(19) -0.0198(19)
C13 0.0417(14) 0.0374(11) 0.0367(11) -0.0065(10) 0.0054(10) -0.0050(9)
C14 0.0604(16) 0.0440(13) 0.0502(13) -0.0063(13) 0.0022(13) 0.0071(11)
F1 0.157(2) 0.0631(11) 0.0846(13) 0.0351(13) 0.0373(16) 0.0027(10)
N1 0.0345(11) 0.0507(11) 0.0604(12) -0.0107(9) -0.0075(10) 0.0196(10)
O1 0.0373(10) 0.0465(9) 0.0667(11) -0.0085(8) 0.0050(8) -0.0005(8)
O2 0.0623(13) 0.0739(13) 0.0736(12) 0.0220(11) -0.0108(11) -0.0165(11)
O3 0.0315(10) 0.0610(11) 0.0910(14) 0.0053(9) -0.0065(10) -0.0078(11)

loop_
_atom_type_symbol
_atom_type_description
_atom_type_scat_dispersion_real
_atom_type_scat_dispersion_imag
_atom_type_scat_source
C C 0.0181 0.0091 'International Tables Vol C Tables 4.2.6.8 and 6.1.1.4'
H H 0.0000 0.0000 'International Tables Vol C Tables 4.2.6.8 and 6.1.1.4'
F F 0.0727 0.0534 'International Tables Vol C Tables 4.2.6.8 and 6.1.1.4'
N N 0.0311 0.0180 'International Tables Vol C Tables 4.2.6.8 and 6.1.1.4'
O O 0.0492 0.0322 'International Tables Vol C Tables 4.2.6.8 and 6.1.1.4'

loop_
_geom_angle_atom_site_label_1
_geom_angle_atom_site_label_2
_geom_angle_atom_site_label_3
_geom_angle_site_symmetry_1
_geom_angle_site_symmetry_3
_geom_angle
_geom_angle_publ_flag
C2 C1 C6 . . 119.7(2) ?
C2 C1 H1 . . 120.1 ?
C6 C1 H1 . . 120.1 ?
C1 C2 F1 . . 119.0(3) ?
C1 C2 C3 . . 122.9(3) ?
F1 C2 C3 . . 118.1(3) ?
C4 C3 C2 . . 117.3(3) ?
C4 C3 H3 . . 121.3 ?
C2 C3 H3 . . 121.3 ?
C3 C4 C5 . . 122.3(2) ?
C3 C4 H4 . . 118.8 ?
C5 C4 H4 . . 118.8 ?
C4 C5 C6 . . 118.8(2) ?
C4 C5 C10 . . 119.1(2) ?
C6 C5 C10 . . 122.0(2) ?
C1 C6 C5 . . 118.9(2) ?
C1 C6 C7 . . 120.6(2) ?
C5 C6 C7 . . 120.4(2) ?
N1 C7 C6 . . 111.7(2) ?
N1 C7 C8 . . 113.6(2) ?
C6 C7 C8 . . 112.8(2) ?
N1 C7 H7 . . 106.0 ?
C6 C7 H7 . . 106.0 ?
C8 C7 H7 . . 106.0 ?
C11 C8 C7 . . 113.6(2) ?
C11 C8 C9 . . 112.0(2) ?
C7 C8 C9 . . 108.3(2) ?
C11 C8 H8 . . 107.6 ?
C7 C8 H8 . . 107.6 ?
C9 C8 H8 . . 107.6 ?
C10 C9 C8 . . 110.7(2) ?
C10 C9 H9A . . 109.5 ?
C8 C9 H9A . . 109.5 ?
C10 C9 H9B . . 109.5 ?
C8 C9 H9B . . 109.5 ?
H9A C9 H9B . . 108.1 ?
C5 C10 C9 . . 113.7(2) ?
C5 C10 H10A . . 108.8 ?
C9 C10 H10A . . 108.8 ?
C5 C10 H10B . . 108.8 ?
C9 C10 H10B . . 108.8 ?
H10A C10 H10B . . 107.7 ?
O3 C11 O2 . . 122.5(3) ?
O3 C11 C8 . . 125.8(2) ?
O2 C11 C8 . . 111.7(2) ?
O2 C12 H12A . . 109.5 ?
O2 C12 H12B . . 109.5 ?
H12A C12 H12B . . 109.5 ?
O2 C12 H12C . . 109.5 ?
H12A C12 H12C . . 109.5 ?
H12B C12 H12C . . 109.5 ?
O1 C13 N1 . . 123.1(2) ?
O1 C13 C14 . . 122.0(2) ?
N1 C13 C14 . . 114.9(2) ?
C13 C14 H14A . . 109.5 ?
C13 C14 H14B . . 109.5 ?
H14A C14 H14B . . 109.5 ?
C13 C14 H14C . . 109.5 ?
H14A C14 H14C . . 109.5 ?
H14B C14 H14C . . 109.5 ?
C13 N1 C7 . . 122.0(2) ?
C13 N1 H1A . . 119.0 ?
C7 N1 H1A . . 119.0 ?
C11 O2 C12 . . 115.8(2) ?

loop_
_geom_bond_atom_site_label_1
_geom_bond_atom_site_label_2
_geom_bond_site_symmetry_2
_geom_bond_distance
_geom_bond_publ_flag
C1 C2 . 1.361(4) ?
C1 C6 . 1.399(4) ?
C1 H1 . 0.93 ?
C2 F1 . 1.365(4) ?
C2 C3 . 1.377(4) ?
C3 C4 . 1.377(4) ?
C3 H3 . 0.93 ?
C4 C5 . 1.391(4) ?
C4 H4 . 0.93 ?
C5 C6 . 1.402(3) ?
C5 C10 . 1.505(4) ?
C6 C7 . 1.515(4) ?
C7 N1 . 1.459(3) ?
C7 C8 . 1.530(4) ?
C7 H7 . 0.98 ?
C8 C11 . 1.504(4) ?
C8 C9 . 1.534(4) ?
C8 H8 . 0.98 ?
C9 C10 . 1.518(4) ?
C9 H9A . 0.97 ?
C9 H9B . 0.97 ?
C10 H10A . 0.97 ?
C10 H10B . 0.97 ?
C11 O3 . 1.193(3) ?
C11 O2 . 1.335(4) ?
C12 O2 . 1.447(4) ?
C12 H12A . 0.96 ?
C12 H12B . 0.96 ?
C12 H12C . 0.96 ?
C13 O1 . 1.222(3) ?
C13 N1 . 1.334(3) ?
C13 C14 . 1.511(3) ?
C14 H14A . 0.96 ?
C14 H14B . 0.96 ?
C14 H14C . 0.96 ?
N1 H1A . 0.86 ?
